data_9004425
loop_
_publ_author_name
'Grice, J. D.'

_publ_section_title
;
 The crystal structure of shomiokite-(Y)
;
_journal_name_full 'The Canadian Mineralogist'
_journal_page_first 649
_journal_page_last 655
_journal_volume 34
_journal_year 1996
_chemical_formula_sum 'C3 Na3 O12 Y'
_chemical_name_mineral Shomiokite-(Y)
_space_group_IT_number 33
_symmetry_space_group_name_Hall 'P 2c -2ab'
_symmetry_space_group_name_H-M 'P b n 21'
_cell_angle_alpha 90
_cell_angle_beta 90
_cell_angle_gamma 90
_cell_length_a 10.042
_cell_length_b 17.349
_cell_length_c 5.948
_cell_formula_units_Z 4
_cell_volume 1036.253
_database_code_amcsd 0005499
_exptl_crystal_density_diffrn 2.474
_cod_original_formula_sum 'Y Na3 C3 O12'
_cod_database_code 9004425

loop_
_space_group_symop_operation_xyz
x,y,z
1/2-x,1/2+y,z
1/2+x,1/2-y,1/2+z
-x,-y,1/2+z

loop_
_atom_site_aniso_label
_atom_site_aniso_U_11
_atom_site_aniso_U_22
_atom_site_aniso_U_33
_atom_site_aniso_U_12
_atom_site_aniso_U_13
_atom_site_aniso_U_23
Y 0.01150 0.01400 0.00750 0.00030 0.00050 0.00080
Na1 0.04160 0.03470 0.01110 -0.00260 -0.00140 0.00230
Na2 0.03710 0.03890 0.01250 -0.00090 -0.00140 -0.00470
Na3 0.02600 0.05120 0.01240 -0.00240 -0.00300 -0.00050
C1 0.01950 0.02830 0.00880 -0.00780 0.00270 -0.00250
C2 0.03820 0.01740 0.01430 -0.00560 -0.00680 0.00410
C3 0.02230 0.02960 0.00880 -0.00210 -0.00560 -0.00420
O1 0.03560 0.03110 0.01350 -0.00110 -0.01080 0.00450
O2 0.03250 0.03060 0.01070 -0.00670 -0.00360 -0.00260
O3 0.01820 0.02770 0.03400 -0.00230 0.00280 -0.00420
O4 0.02350 0.03090 0.02520 -0.00610 0.00780 -0.00330
O5 0.01570 0.04090 0.01300 0.00210 -0.00030 -0.00250
O6 0.02290 0.04180 0.01530 -0.00810 -0.00500 -0.00500
O7 0.01940 0.03610 0.01620 -0.00060 0.00320 0.01010
O8 0.02540 0.02820 0.00750 -0.00200 0.00570 -0.00850
O9 0.01760 0.03550 0.02360 0.00800 -0.00090 0.00030
O10 0.04160 0.04720 0.01340 0.01780 0.00430 -0.00110
O11 0.04100 0.06750 0.01040 -0.01320 -0.00260 -0.00700
O12 0.04630 0.03060 0.01660 0.00270 -0.00080 0.00740

loop_
_atom_site_label
_atom_site_fract_x
_atom_site_fract_y
_atom_site_fract_z
Y 0.32164 0.16175 0.00000
Na1 0.62620 0.04720 0.27820
Na2 -0.01550 -0.08100 -0.22270
Na3 0.36110 0.36270 0.28710
C1 -0.19500 0.19410 0.27400
C2 0.12100 0.07770 -0.23000
C3 0.55100 0.10160 -0.22200
O1 -0.11670 0.20330 0.45000
O2 0.23140 0.24640 -0.27100
O3 -0.20080 0.13110 0.17100
O4 0.09020 0.12640 -0.06400
O5 0.24740 0.06740 -0.26300
O6 0.03030 0.04600 -0.34400
O7 0.50020 0.06260 -0.05700
O8 -0.00440 0.33220 0.23400
O9 0.65370 0.07660 -0.32700
O10 0.19150 0.22650 0.29000
O11 0.48420 0.19490 0.29300
O12 0.27840 0.06480 0.28600

loop_
_cod_related_entry_id
_cod_related_entry_database
_cod_related_entry_code
1 AMCSD 0005499
